data_8101090
loop_
_publ_author_name
'Cetina, Mario'
'Hergold-Brundi\'c, A.'
'Mrvo\<s-Sermek, D.'
'D\<zoli\'c, Z.'
'Mintas, M.'

_publ_section_title
;
Crystal structure of ethyl(1S,2R)-1-benzamido-2-[(S)-2,2-dimethyl-
1,3-dioxolan-4-yl]cyclopropanecarboxylate, C~18~H~23~NO~5~
;
_journal_issue 4
_journal_name_full 'Zeitschrift f\"ur Kristallographie - New Crystal Structures'
_journal_page_first 595
_journal_page_last 596
_journal_volume 216
_journal_year 2001
_chemical_formula_structural 'C18 H23 N O5'
_chemical_formula_sum 'C18 H23 N O5'
_chemical_formula_weight 333.37
_space_group_IT_number 4
_symmetry_cell_setting monoclinic
_symmetry_space_group_name_Hall 'P 2yb'
_symmetry_space_group_name_H-M 'P 1 21 1'
_cell_angle_alpha 90.00
_cell_angle_beta 102.43(1)
_cell_angle_gamma 90.00
_cell_formula_units_Z 2
_cell_length_a 5.183(1)
_cell_length_b 16.381(3)
_cell_length_c 10.650(2)
_cell_measurement_temperature 293(2)
_cell_volume 883.0(3)
_diffrn_ambient_temperature 293(2)
_exptl_crystal_density_diffrn 1.254
_cod_original_sg_symbol_H-M 'P 21'
_cod_database_code 8101090

loop_
_symmetry_equiv_pos_as_xyz
'x, y, z'
'-x, y+1/2, -z'

loop_
_atom_site_label
_atom_site_type_symbol
_atom_site_fract_x
_atom_site_fract_y
_atom_site_fract_z
_atom_site_U_iso_or_equiv
_atom_site_adp_type
_atom_site_occupancy
_atom_site_calc_flag
_atom_site_refinement_flags
_atom_site_disorder_assembly
_atom_site_disorder_group
C1 C 0.5322(4) 0.57632(12) 0.7985(2) 0.0364(4) Uani 1 d . . .
C2 C 0.4794(4) 0.50599(14) 0.7016(2) 0.0386(4) Uani 1 d . . .
C3 C 0.7171(4) 0.55894(15) 0.7090(2) 0.0416(4) Uani 1 d . . .
C4 C 0.3601(5) 0.65001(14) 0.7624(3) 0.0477(5) Uani 1 d . . .
C5 C 0.4600(4) 0.54103(13) 1.0089(2) 0.0370(4) Uani 1 d . . .
C6 C 0.5799(4) 0.52563(14) 1.1470(2) 0.0390(4) Uani 1 d . . .
C7 C 0.4475(6) 0.47445(19) 1.2148(3) 0.0587(7) Uani 1 d . . .
H7 H 0.2867 0.4518 1.1741 0.070 Uiso 1 calc R . .
C8 C 0.5516(8) 0.4564(3) 1.3427(3) 0.0737(9) Uani 1 d . . .
H8 H 0.4626 0.4209 1.3867 0.088 Uiso 1 calc R . .
C9 C 0.7867(7) 0.4911(2) 1.4051(3) 0.0667(8) Uani 1 d . . .
H9 H 0.8593 0.4778 1.4903 0.080 Uiso 1 calc R . .
C10 C 0.9129(6) 0.5454(3) 1.3404(3) 0.0688(9) Uani 1 d . . .
H10 H 1.0665 0.5711 1.3835 0.083 Uiso 1 calc R . .
C11 C 0.8131(5) 0.5622(2) 1.2112(2) 0.0553(6) Uani 1 d . . .
H11 H 0.9024 0.5980 1.1676 0.066 Uiso 1 calc R . .
C12 C 0.5133(4) 0.41981(14) 0.7480(2) 0.0407(4) Uani 1 d . . .
C13 C 0.2683(5) 0.37831(16) 0.7762(3) 0.0521(6) Uani 1 d . . .
H13A H 0.2519 0.3884 0.8639 0.063 Uiso 1 calc R . .
H13B H 0.1092 0.3969 0.7175 0.063 Uiso 1 calc R . .
C14 C 0.4517(5) 0.29111(16) 0.6535(3) 0.0519(6) Uani 1 d . . .
C15 C 0.2568(10) 0.2763(3) 0.5274(4) 0.0884(12) Uani 1 d . . .
H15A H 0.3498 0.2741 0.4587 0.133 Uiso 1 calc R . .
H15B H 0.1304 0.3200 0.5119 0.133 Uiso 1 calc R . .
H15C H 0.1668 0.2255 0.5318 0.133 Uiso 1 calc R . .
C16 C 0.6581(8) 0.2264(2) 0.6802(6) 0.0892(13) Uani 1 d . . .
H16A H 0.7484 0.2238 0.6105 0.134 Uiso 1 calc R . .
H16B H 0.5765 0.1747 0.6889 0.134 Uiso 1 calc R . .
H16C H 0.7825 0.2390 0.7585 0.134 Uiso 1 calc R . .
C17 C 0.1899(17) 0.7700(3) 0.8373(7) 0.136(3) Uani 1 d . . .
H17A H 0.2803 0.8128 0.8008 0.163 Uiso 1 calc R A 1
H17B H 0.0292 0.7564 0.7754 0.163 Uiso 1 calc R A 1
O1 O 0.2432(5) 0.66432(15) 0.6549(2) 0.0699(6) Uani 1 d . . .
O2 O 0.3598(7) 0.69772(15) 0.8630(2) 0.0844(8) Uani 1 d . . .
O3 O 0.2204(3) 0.53522(13) 0.96586(17) 0.0531(5) Uani 1 d . . .
O4 O 0.3165(4) 0.29484(12) 0.7567(2) 0.0566(5) Uani 1 d . . .
O5 O 0.5692(4) 0.36986(11) 0.64769(19) 0.0528(4) Uani 1 d . . .
N1 N 0.6275(3) 0.55941(12) 0.93177(16) 0.0370(4) Uani 1 d . . .
H2 H 0.342(6) 0.512(2) 0.626(3) 0.049(7) Uiso 1 d . . .
H4 H 0.795(7) 0.560(2) 0.960(3) 0.060(9) Uiso 1 d . . .
H12 H 0.684(6) 0.420(2) 0.835(3) 0.050(7) Uiso 1 d . . .
H31 H 0.728(6) 0.598(2) 0.641(3) 0.047(7) Uiso 1 d . . .
H32 H 0.876(5) 0.5392(16) 0.750(3) 0.036(6) Uiso 1 d . . .
C18A C 0.126(4) 0.7978(12) 0.9517(10) 0.152(7) Uani 0.63(3) d P B 1
H181 H 0.0170 0.8456 0.9341 0.228 Uiso 0.63(3) calc PR B 1
H182 H 0.2856 0.8111 1.0128 0.228 Uiso 0.63(3) calc PR B 1
H183 H 0.0328 0.7559 0.9864 0.228 Uiso 0.63(3) calc PR B 1
C18B C -0.006(5) 0.7670(11) 0.885(4) 0.129(13) Uani 0.37(3) d P B 2
H191 H -0.1041 0.8168 0.8672 0.194 Uiso 0.37(3) calc PR B 2
H192 H 0.0492 0.7599 0.9764 0.194 Uiso 0.37(3) calc PR B 2
H193 H -0.1151 0.7218 0.8490 0.194 Uiso 0.37(3) calc PR B 2

loop_
_atom_site_aniso_label
_atom_site_aniso_U_11
_atom_site_aniso_U_22
_atom_site_aniso_U_33
_atom_site_aniso_U_23
_atom_site_aniso_U_13
_atom_site_aniso_U_12
C1 0.0352(8) 0.0402(9) 0.0332(10) 0.0030(8) 0.0059(7) 0.0011(7)
C2 0.0379(9) 0.0488(10) 0.0271(10) 0.0015(8) 0.0025(7) -0.0008(8)
C3 0.0406(10) 0.0499(11) 0.0366(10) 0.0042(9) 0.0134(8) -0.0022(8)
C4 0.0461(11) 0.0466(11) 0.0523(14) 0.0114(10) 0.0145(10) 0.0064(9)
C5 0.0331(8) 0.0457(10) 0.0321(9) -0.0025(7) 0.0068(7) 0.0016(7)
C6 0.0399(9) 0.0468(10) 0.0311(10) -0.0025(8) 0.0094(7) 0.0044(8)
C7 0.0634(15) 0.0672(16) 0.0456(15) 0.0065(12) 0.0124(12) -0.0108(13)
C8 0.089(2) 0.085(2) 0.0510(19) 0.0178(16) 0.0246(16) -0.0035(18)
C9 0.0761(18) 0.091(2) 0.0312(12) 0.0055(13) 0.0085(12) 0.0231(16)
C10 0.0586(14) 0.104(3) 0.0394(13) -0.0071(14) 0.0006(11) -0.0043(15)
C11 0.0499(12) 0.0777(17) 0.0360(12) -0.0012(12) 0.0040(9) -0.0108(12)
C12 0.0388(9) 0.0462(10) 0.0365(11) -0.0025(9) 0.0069(8) -0.0031(8)
C13 0.0531(12) 0.0548(13) 0.0543(15) -0.0004(11) 0.0247(11) -0.0057(10)
C14 0.0486(11) 0.0474(12) 0.0652(16) -0.0064(11) 0.0242(11) -0.0098(10)
C15 0.102(3) 0.092(3) 0.069(2) -0.0194(19) 0.013(2) -0.038(2)
C16 0.074(2) 0.0621(18) 0.144(4) 0.006(2) 0.051(2) 0.0066(16)
C17 0.216(7) 0.075(3) 0.132(4) 0.029(3) 0.071(5) 0.079(4)
O1 0.0704(12) 0.0721(14) 0.0625(13) 0.0264(10) 0.0037(10) 0.0203(10)
O2 0.134(2) 0.0569(12) 0.0654(14) 0.0048(10) 0.0275(14) 0.0368(14)
O3 0.0291(6) 0.0887(14) 0.0406(9) 0.0003(8) 0.0054(6) 0.0002(7)
O4 0.0589(9) 0.0511(9) 0.0671(12) 0.0011(9) 0.0297(8) -0.0086(8)
O5 0.0564(9) 0.0504(9) 0.0595(11) -0.0120(8) 0.0297(8) -0.0145(7)
N1 0.0296(7) 0.0503(9) 0.0303(8) 0.0011(7) 0.0047(6) 0.0013(7)
C18A 0.201(13) 0.137(10) 0.095(6) -0.041(6) -0.020(7) 0.110(10)
C18B 0.107(13) 0.087(9) 0.22(3) 0.004(12) 0.092(17) 0.036(9)

loop_
_geom_bond_atom_site_label_1
_geom_bond_atom_site_label_2
_geom_bond_distance
_geom_bond_site_symmetry_2
_geom_bond_publ_flag
C1 N1 1.426(3) . ?
C1 C4 1.501(3) . ?
C1 C3 1.516(3) . ?
C1 C2 1.531(3) . ?
C2 C12 1.493(3) . ?
C2 C3 1.494(3) . ?
C4 O1 1.198(3) . ?
C4 O2 1.326(4) . ?
C5 O3 1.231(2) . ?
C5 N1 1.351(3) . ?
C5 C6 1.489(3) . ?
C6 C7 1.382(4) . ?
C6 C11 1.390(3) . ?
C7 C8 1.385(5) . ?
C8 C9 1.378(6) . ?
C9 C10 1.374(5) . ?
C10 C11 1.390(4) . ?
C12 O5 1.424(3) . ?
C12 C13 1.526(3) . ?
C13 O4 1.413(3) . ?
C14 O4 1.426(3) . ?
C14 O5 1.434(3) . ?
C14 C16 1.490(5) . ?
C14 C15 1.516(5) . ?
C17 C18B 1.230(15) . ?
C17 C18A 1.406(12) . ?
C17 O2 1.465(5) . ?
